data_1504409
loop_
_publ_author_name
'Farrugia, Louis J.'
'Middlemiss, Derek S.'
'Sillanp\"a\"a, Reijo'
'Sepp\"al\"a, Petri'

_publ_section_title
;
 A combined experimental and theoretical charge density study of the
 chemical bonding and magnetism in 3-amino-propanolato Cu(II) complexes
 containing weakly coordinated anions.
;
_journal_issue 38
_journal_name_full 'The journal of physical chemistry. A'
_journal_page_first 9050
_journal_page_last 9067
_journal_paper_doi 10.1021/jp804865j
_journal_volume 112
_journal_year 2008
_chemical_compound_source 'synthesis as described'
_chemical_formula_sum 'C6 H16 Cu2 N4 O8'
_chemical_formula_weight 399.31
_chemical_name_systematic
;
 ?
;
_space_group_IT_number 14
_symmetry_space_group_name_Hall '-P 2ybc'
_symmetry_space_group_name_H-M 'P 1 21/c 1'
_audit_conform_dict_location ftp://ftp.iucr.org/pub/cif_core.dic
_audit_conform_dict_name cif_core.dic
_audit_conform_dict_version 2.3
_audit_creation_date '31-May-05 T16:40:11-00:00'
_audit_creation_method 'XD routine XDCIF'
_cell_angle_alpha 90
_cell_angle_beta 104.8180(10)
_cell_angle_gamma 90
_cell_formula_units_Z 2
_cell_length_a 8.8024(3)
_cell_length_b 8.0562(2)
_cell_length_c 9.2531(3)
_cell_measurement_reflns_used 9589
_cell_measurement_temperature 100(2)
_cell_measurement_theta_max 57.9177
_cell_measurement_theta_min 2.3934
_cell_measurement_wavelength 0.71073
_cell_volume 634.35(3)
_computing_cell_refinement 'SAINT V7.34A integration software'
_computing_data_collection 'Bruker APEX software'
_computing_data_reduction 'SORTAV (Blessing, 1995)'
_computing_molecular_graphics 'Ortep-3 for Windows (Farrugia, 1997)'
_computing_publication_material 'WinGX publication routines (Farrugia, 1999)'
_computing_structure_refinement 'SHELXL-97 (Sheldrick, 2008)'
_computing_structure_solution 'SHELXS-97 (Sheldrick, 2008)'
_diffrn_ambient_temperature 100(2)
_diffrn_detector 'APEX-II CCD'
_diffrn_measured_fraction_theta_full 0.985
_diffrn_measured_fraction_theta_max 0.985
_diffrn_measurement_device '\k-geometry diffractometer'
_diffrn_measurement_device_type 'Bruker-Nonius APEX-II'
_diffrn_measurement_method '\f or \w oscillation scans'
_diffrn_orient_matrix_type 'x-axis to radiation source'
_diffrn_orient_matrix_UB_11 -0.840419E-1
_diffrn_orient_matrix_UB_12 -0.162843E-1
_diffrn_orient_matrix_UB_13 -0.946408E-1
_diffrn_orient_matrix_UB_21 0.786857E-1
_diffrn_orient_matrix_UB_22 -0.509325E-1
_diffrn_orient_matrix_UB_23 -0.477643E-1
_diffrn_orient_matrix_UB_31 -0.235593E-1
_diffrn_orient_matrix_UB_32 -0.112019
_diffrn_orient_matrix_UB_33 0.354753E-1
_diffrn_radiation_monochromator graphite
_diffrn_radiation_probe x-ray
_diffrn_radiation_type MoK\a
_diffrn_radiation_wavelength 0.71073
_diffrn_reflns_av_R_equivalents 0.0357
_diffrn_reflns_limit_h_max 21
_diffrn_reflns_limit_h_min -21
_diffrn_reflns_limit_k_max 15
_diffrn_reflns_limit_k_min -19
_diffrn_reflns_limit_l_max 22
_diffrn_reflns_limit_l_min -21
_diffrn_reflns_number 112898
_diffrn_reflns_reduction_process
;
 Scaled and merged with Sortav
 R.H. Blessing, (1987) Cryst. Rev. 1, 3-58
 R.H. Blessing, (1989) J. Appl. Cryst. 22, 396-397
;
_diffrn_reflns_theta_full 60.04
_diffrn_reflns_theta_max 60.04
_diffrn_reflns_theta_min 2.39
_diffrn_source 'sealed x-ray tube'
_exptl_absorpt_coefficient_mu 3.398
_exptl_absorpt_correction_T_max 0.607
_exptl_absorpt_correction_T_min 0.433
_exptl_absorpt_correction_type gaussian
_exptl_absorpt_process_details
;
   P. Coppens, L. Leiserowitz, D Rabinovich, Acta Cryst.
   (1965), 18, 1035-1038
;
_exptl_crystal_colour blue
_exptl_crystal_density_diffrn 2.091
_exptl_crystal_density_method 'not measured'
_exptl_crystal_description hexagonal
_exptl_crystal_F_000 404
_exptl_crystal_size_max 0.24
_exptl_crystal_size_mid 0.21
_exptl_crystal_size_min 0.2
_refine_diff_density_max 0.687
_refine_diff_density_min -0.34
_refine_diff_density_rms 0.068
_refine_ls_extinction_coef 0.008(4)
_refine_ls_extinction_expression
;
        Becker, P.J. & Coppens, P. (1974) Acta Cryst., A30, 129-153.
;
_refine_ls_extinction_method 'Becker-Coppens type 1 Lorentzian isotropic'
_refine_ls_goodness_of_fit_ref 0.977
_refine_ls_matrix_type full
_refine_ls_number_parameters 299
_refine_ls_number_reflns 7905
_refine_ls_number_restraints 0
_refine_ls_R_factor_all 0.032
_refine_ls_R_factor_gt 0.017
_refine_ls_shift/su_max 0
_refine_ls_structure_factor_coef F
_refine_ls_weighting_details
;
        calc w1 = 1/[s^2^(Fo)]
;
_refine_ls_weighting_scheme calc
_refine_ls_wR_factor_ref 0.018
_reflns_number_gt 7908
_reflns_number_total 9485
_reflns_threshold_expression >2\s(I)
_cod_data_source_file jp804865j_si_004.cif
_cod_data_source_block nitrate
_cod_database_code 1504409

loop_
_space_group_symop_operation_xyz
'x, y, z'
'-x, y+1/2, -z+1/2'
'-x, -y, -z'
'x, -y-1/2, z-1/2'

loop_
_atom_local_axes_atom_label
_atom_local_axes_atom0
_atom_local_axes_ax1
_atom_local_axes_atom1
_atom_local_axes_atom2
_atom_local_axes_ax2
CU(1) O(1) X CU(1) N(1) Y
O(1) C(1) X O(1) CU(1) Y
O(2) N(2) X O(2) CU(1) Y
O(3) N(2) X O(3) O(2) Y
O(4) N(2) X O(4) O(2) Y
N(1) CU(1) X N(1) C(3) Y
N(2) O(2) X N(2) O(3) Y
C(1) O(1) X C(1) C(2) Y
C(2) C(1) X C(2) C(3) Y
C(3) N(1) X C(3) C(2) Y
H(1A) C(1) Z H(1A) H(1B) Y
H(1B) C(1) Z H(1B) H(1A) Y
H(2A) C(2) Z H(2A) H(2B) Y
H(2B) C(2) Z H(2B) H(2A) Y
H(3A) C(3) Z H(3A) H(3B) Y
H(3B) C(3) Z H(3B) H(3A) Y
H(01A) N(1) Z H(01A) H(01B) Y
H(01B) N(1) Z H(01B) H(01A) Y

loop_
_atom_rho_multipole_atom_label
_atom_rho_multipole_coeff_Pv
_atom_rho_multipole_coeff_P00
_atom_rho_multipole_coeff_P11
_atom_rho_multipole_coeff_P1-1
_atom_rho_multipole_coeff_P10
_atom_rho_multipole_coeff_P20
_atom_rho_multipole_coeff_P21
_atom_rho_multipole_coeff_P2-1
_atom_rho_multipole_coeff_P22
_atom_rho_multipole_coeff_P2-2
_atom_rho_multipole_coeff_P30
_atom_rho_multipole_coeff_P31
_atom_rho_multipole_coeff_P3-1
_atom_rho_multipole_coeff_P32
_atom_rho_multipole_coeff_P3-2
_atom_rho_multipole_coeff_P33
_atom_rho_multipole_coeff_P3-3
_atom_rho_multipole_coeff_P40
_atom_rho_multipole_coeff_P41
_atom_rho_multipole_coeff_P4-1
_atom_rho_multipole_coeff_P42
_atom_rho_multipole_coeff_P4-2
_atom_rho_multipole_coeff_P43
_atom_rho_multipole_coeff_P4-3
_atom_rho_multipole_coeff_P44
_atom_rho_multipole_coeff_P4-4
_atom_rho_multipole_kappa
_atom_rho_multipole_kappa_prime0
_atom_rho_multipole_kappa_prime1
_atom_rho_multipole_kappa_prime2
_atom_rho_multipole_kappa_prime3
_atom_rho_multipole_kappa_prime4
Cu(1) 10.17(2) 0 -0.043(9) -0.006(10) 0.018(11) 0.146(14) -0.044(12) -0.009(13) 0.085(13) 0.021(13) 0.024(8) -0.005(8) 0.039(8) -0.010(8) -0.009(8) 0.006(7) 0.007(7) -0.062(11) -0.008(11) -0.001(11) -0.003(10) -0.018(10) 0.002(10) 0.017(10) -0.189(9) -0.052(9) 1.003579 0.902916 0.902916 0.902916 0.902916 0.902916
O(1) 6.36(2) 0 -0.075(10) -0.017(10) 0.011(12) 0.042(11) 0.012(11) 0.015(11) -0.033(10) 0.022(10) 0.003(11) -0.037(9) 0.013(10) 0.016(9) -0.026(10) 0.056(9) -0.008(8) 0 0 0 0 0 0 0 0 0 0.988199 1.03826 1.03826 1.03826 1.03826 1.03826
O(2) 6.14(2) 0 -0.055(12) -0.014(11) -0.033(12) 0.021(13) -0.007(12) 0.009(12) -0.127(12) -0.016(11) -0.006(11) 0.002(11) -0.012(11) -0.002(10) -0.004(10) 0.044(10) -0.022(9) 0 0 0 0 0 0 0 0 0 0.99563 0.979881 0.979881 0.979881 0.979881 0.979881
O(3) 6.24(2) 0 -0.059(12) -0.030(11) 0.008(11) -0.023(12) -0.006(12) 0.011(11) -0.139(12) -0.008(12) 0.018(11) 0.017(11) -0.021(10) -0.022(10) -0.006(10) 0.031(10) -0.014(10) 0 0 0 0 0 0 0 0 0 0.993843 1.002186 1.002186 1.002186 1.002186 1.002186
O(4) 6.11(2) 0 -0.097(11) -0.011(13) 0.056(12) -0.032(14) -0.029(12) 0.011(14) -0.123(12) -0.003(12) 0.050(11) 0.028(10) 0.009(11) 0.004(10) -0.013(10) 0.018(10) 0.002(10) 0 0 0 0 0 0 0 0 0 0.997353 1.12778 1.12778 1.12778 1.12778 1.12778
N(1) 5.20(4) 0 0.085(12) -0.027(15) -0.036(18) -0.023(14) 0.008(13) 0.003(15) 0.041(12) 0.002(12) 0.012(15) -0.084(14) -0.129(15) -0.014(14) -0.017(14) 0.121(12) -0.028(12) 0 0 0 0 0 0 0 0 0 0.99491 0.931818 0.931818 0.931818 0.931818 0.931818
N(2) 5.00(2) 0 -0.018(15) -0.015(14) -0.048(12) -0.226(13) 0.009(13) 0.027(12) -0.057(14) 0.037(14) 0.004(15) 0.008(15) -0.010(14) 0.000(15) -0.027(15) 0.393(16) 0.006(16) 0 0 0 0 0 0 0 0 0 0.997674 0.870413 0.870413 0.870413 0.870413 0.870413
C(1) 3.94(6) 0 -0.053(19) -0.01(2) 0.00(2) 0.040(19) 0.036(17) 0.05(2) -0.042(18) -0.011(18) -0.05(2) -0.19(2) -0.24(2) 0.02(2) -0.05(2) 0.26(2) -0.075(19) 0 0 0 0 0 0 0 0 0 1.010239 0.92571 0.92571 0.92571 0.92571 0.92571
C(2) 3.89(5) 0 0.028(18) -0.01(2) -0.10(2) -0.050(18) -0.017(17) 0.000(18) 0.017(16) -0.014(16) 0.07(2) -0.119(19) -0.17(2) 0.03(2) 0.01(2) 0.213(18) -0.068(19) 0 0 0 0 0 0 0 0 0 1.010239 0.92571 0.92571 0.92571 0.92571 0.92571
C(3) 3.78(5) 0 -0.040(18) 0.022(19) 0.06(3) -0.004(19) 0.037(18) -0.03(2) -0.028(16) -0.041(16) -0.01(2) -0.18(2) -0.19(2) 0.03(2) 0.01(2) 0.227(19) -0.051(19) 0 0 0 0 0 0 0 0 0 1.010239 0.92571 0.92571 0.92571 0.92571 0.92571
H(1A) 0.86(3) 0 -0.081(18) -0.026(17) 0.20(2) 0.16(3) 0 0 0 0 0 0 0 0 0 0 0 0 0 0 0 0 0 0 0 0 1.2 1.2 1.2 1.2 1.2 1.2
H(1B) 0.92(3) 0 -0.008(16) -0.05(2) 0.11(2) 0.07(3) 0 0 0 0 0 0 0 0 0 0 0 0 0 0 0 0 0 0 0 0 1.2 1.2 1.2 1.2 1.2 1.2
H(2A) 0.97(3) 0 -0.015(16) 0.023(17) 0.19(2) 0.03(3) 0 0 0 0 0 0 0 0 0 0 0 0 0 0 0 0 0 0 0 0 1.2 1.2 1.2 1.2 1.2 1.2
H(2B) 0.94(3) 0 -0.001(14) -0.04(2) 0.215(19) 0.13(3) 0 0 0 0 0 0 0 0 0 0 0 0 0 0 0 0 0 0 0 0 1.2 1.2 1.2 1.2 1.2 1.2
H(3A) 0.90(3) 0 0.058(16) 0.069(19) 0.15(2) 0.05(3) 0 0 0 0 0 0 0 0 0 0 0 0 0 0 0 0 0 0 0 0 1.2 1.2 1.2 1.2 1.2 1.2
H(3B) 0.88(3) 0 -0.009(18) -0.02(2) 0.20(2) 0.18(3) 0 0 0 0 0 0 0 0 0 0 0 0 0 0 0 0 0 0 0 0 1.2 1.2 1.2 1.2 1.2 1.2
H(01A) 0.84(3) 0 -0.068(16) 0.045(15) 0.16(2) 0.05(3) 0 0 0 0 0 0 0 0 0 0 0 0 0 0 0 0 0 0 0 0 1.2 1.2 1.2 1.2 1.2 1.2
H(01B) 0.85(3) 0 0.078(17) -0.025(18) 0.14(2) 0.10(3) 0 0 0 0 0 0 0 0 0 0 0 0 0 0 0 0 0 0 0 0 1.2 1.2 1.2 1.2 1.2 1.2

loop_
_atom_site_label
_atom_site_type_symbol
_atom_site_fract_x
_atom_site_fract_y
_atom_site_fract_z
_atom_site_U_iso_or_equiv
_atom_site_adp_type
_atom_site_occupancy
_atom_site_symmetry_multiplicity
Cu(1) Cu 0.029747(7) -0.022796(9) 0.163373(6) 0.01 Uani 1 4
O(1) O 0.13174(4) -0.05634(5) 0.00462(4) 0.012 Uani 1 4
O(2) O -0.09717(4) 0.02317(4) 0.31169(4) 0.013 Uani 1 4
O(3) O -0.14727(5) -0.23583(5) 0.25335(5) 0.016 Uani 1 4
O(4) O -0.25391(6) -0.11540(8) 0.41362(6) 0.019 Uani 1 4
N(1) N 0.20302(4) -0.11197(4) 0.32365(3) 0.013 Uani 1 4
N(2) N -0.16824(3) -0.11291(4) 0.32790(3) 0.012 Uani 1 4
C(1) C 0.29625(4) -0.03732(4) 0.02966(4) 0.012 Uani 1 4
C(2) C 0.38468(4) -0.14572(5) 0.15901(4) 0.014 Uani 1 4
C(3) C 0.36568(4) -0.08822(5) 0.31009(4) 0.014 Uani 1 4
H(1A) H 0.32786 0.092536 0.054663 0.029 Uani 1 4
H(1B) H 0.331123 -0.071185 -0.071534 0.03 Uani 1 4
H(2A) H 0.34211 -0.273161 0.139503 0.029 Uani 1 4
H(2B) H 0.509414 -0.145556 0.161628 0.031 Uani 1 4
H(3A) H 0.446587 -0.157691 0.398572 0.034 Uani 1 4
H(3B) H 0.39669 0.043029 0.32511 0.03 Uani 1 4
H(01A) H 0.175902 -0.232474 0.324151 0.029 Uani 1 4
H(01B) H 0.186109 -0.066046 0.418724 0.029 Uani 1 4

loop_
_atom_site_aniso_label
_atom_site_aniso_U_11
_atom_site_aniso_U_22
_atom_site_aniso_U_33
_atom_site_aniso_U_23
_atom_site_aniso_U_13
_atom_site_aniso_U_12
Cu(1) 0.009124(17) 0.010984(19) 0.009299(16) 0.001039(16) 0.002571(14) 0.001065(16)
O(1) 0.00912(8) 0.01707(11) 0.01058(8) 0.00203(8) 0.00241(7) 0.00188(8)
O(2) 0.01401(10) 0.01151(10) 0.01365(9) -0.00028(8) 0.00572(8) -0.00039(8)
O(3) 0.02041(13) 0.01201(11) 0.01698(12) -0.00181(10) 0.00624(11) -0.00103(10)
O(4) 0.01937(15) 0.02436(19) 0.01807(15) -0.00287(14) 0.01104(13) -0.00592(14)
N(1) 0.01115(9) 0.01425(10) 0.01193(9) 0.00221(8) 0.00211(7) 0.00067(8)
N(2) 0.01176(8) 0.01273(9) 0.01067(8) 0.00001(7) 0.00365(6) -0.00068(7)
C(1) 0.01038(8) 0.01425(11) 0.01245(9) 0.00000(8) 0.00316(7) -0.00004(7)
C(2) 0.01013(9) 0.01637(12) 0.01336(10) -0.00055(9) 0.00178(7) 0.00186(8)
C(3) 0.01087(9) 0.01686(12) 0.01244(9) -0.00053(9) 0.00120(7) -0.00144(8)
H(1A) 0.02779 0.021156 0.036853 -0.000658 0.007012 -0.002179
H(1B) 0.025833 0.045396 0.021489 -0.003941 0.010626 0.004275
H(2A) 0.03295 0.020742 0.033789 -0.002004 0.006747 -0.002886
H(2B) 0.014482 0.044259 0.032857 0.000022 0.00579 0.002172
H(3A) 0.024576 0.047914 0.025543 0.010278 0 0.010241
H(3B) 0.030456 0.026683 0.034944 -0.006971 0.011671 -0.00703
H(01A) 0.032323 0.019092 0.03389 0.004396 0.007731 -0.001277
H(01B) 0.03251 0.037137 0.018417 -0.004 0.008348 -0.000153

loop_
_geom_angle_atom_site_label_1
_geom_angle_atom_site_label_2
_geom_angle_atom_site_label_3
_geom_angle
_geom_angle_site_symmetry_1
_geom_angle_site_symmetry_2
_geom_angle_site_symmetry_3
_geom_angle_publ_flag
O(1) CU(1) O(1) 79.793(14) 1_555 1_555 3_555 yes
O(1) CU(1) O(2) 173.549(14) 1_555 1_555 1_555 yes
O(1) CU(1) O(3) 125.957(15) 1_555 1_555 1_555 yes
O(1) CU(1) O(3) 97.152(15) 1_555 1_555 2_555 yes
O(1) CU(1) N(1) 95.782(13) 1_555 1_555 1_555 yes
O(1) CU(1) O(2) 93.760(14) 3_555 1_555 1_555 yes
O(1) CU(1) O(3) 95.627(14) 3_555 1_555 1_555 yes
O(1) CU(1) O(3) 95.833(15) 3_555 1_555 2_555 yes
O(1) CU(1) N(1) 175.420(14) 3_555 1_555 1_555 yes
O(2) CU(1) O(3) 54.505(13) 1_555 1_555 1_555 yes
O(2) CU(1) O(3) 83.170(14) 1_555 1_555 2_555 yes
O(2) CU(1) N(1) 90.668(14) 1_555 1_555 1_555 yes
O(3) CU(1) O(3) 136.707(7) 1_555 1_555 2_555 yes
O(3) CU(1) N(1) 85.992(14) 1_555 1_555 1_555 yes
O(3) CU(1) N(1) 85.846(14) 2_555 1_555 1_555 yes
CU(1) O(1) CU(1) 100.207(14) 1_555 1_555 3_555 yes
CU(1) O(1) O(1) 50.111(12) 1_555 1_555 3_555 yes
CU(1) O(1) C(1) 121.12(2) 1_555 1_555 1_555 yes
CU(1) O(1) C(2) 97.416(15) 1_555 1_555 1_555 yes
CU(1) O(1) O(1) 50.096(11) 3_555 1_555 3_555 yes
CU(1) O(1) C(1) 127.53(2) 3_555 1_555 1_555 yes
CU(1) O(1) C(2) 161.708(19) 3_555 1_555 1_555 yes
C(3) N(1) H(01A) 111.28(3) 1_555 1_555 1_555 yes
C(3) N(1) H(01B) 113.04(3) 1_555 1_555 1_555 yes
H(01A) N(1) H(01B) 105.41(3) 1_555 1_555 1_555 yes
O(2) N(2) O(3) 117.76(3) 1_555 1_555 1_555 yes
O(2) N(2) O(4) 119.07(4) 1_555 1_555 1_555 yes
O(3) N(2) O(4) 123.17(4) 1_555 1_555 1_555 yes
O(1) C(1) C(2) 111.23(3) 1_555 1_555 1_555 yes
O(1) C(1) H(1A) 109.45(3) 1_555 1_555 1_555 yes
O(1) C(1) H(1B) 109.44(3) 1_555 1_555 1_555 yes
C(2) C(1) H(1A) 109.34(3) 1_555 1_555 1_555 yes
C(2) C(1) H(1B) 109.33(3) 1_555 1_555 1_555 yes
H(1A) C(1) H(1B) 107.98(3) 1_555 1_555 1_555 yes
C(1) C(2) C(3) 113.13(3) 1_555 1_555 1_555 yes
C(1) C(2) H(2A) 108.91(3) 1_555 1_555 1_555 yes
C(1) C(2) H(2B) 108.98(3) 1_555 1_555 1_555 yes
C(3) C(2) H(2A) 108.92(3) 1_555 1_555 1_555 yes
C(3) C(2) H(2B) 108.98(3) 1_555 1_555 1_555 yes
H(2A) C(2) H(2B) 107.78(3) 1_555 1_555 1_555 yes
N(1) C(3) C(2) 111.97(3) 1_555 1_555 1_555 yes
N(1) C(3) H(3A) 109.24(3) 1_555 1_555 1_555 yes
N(1) C(3) H(3B) 109.26(3) 1_555 1_555 1_555 yes
C(2) C(3) H(3A) 109.20(3) 1_555 1_555 1_555 yes
C(2) C(3) H(3B) 109.21(3) 1_555 1_555 1_555 yes
H(3A) C(3) H(3B) 107.88(3) 1_555 1_555 1_555 yes

loop_
_geom_bond_atom_site_label_1
_geom_bond_atom_site_label_2
_geom_bond_distance
_geom_bond_site_symmetry_1
_geom_bond_site_symmetry_2
_geom_bond_publ_flag
CU(1) CU(1) 2.95640(11) 1_555 3_555 yes
CU(1) O(1) 1.9265(3) 1_555 1_555 yes
CU(1) O(1) 1.9270(3) 1_555 3_555 yes
CU(1) O(2) 2.0132(3) 1_555 1_555 yes
CU(1) O(3) 2.5943(4) 1_555 1_555 yes
CU(1) O(3) 2.5692(4) 1_555 2_555 yes
CU(1) N(1) 1.9710(3) 1_555 1_555 yes
O(1) C(1) 1.4151(4) 1_555 1_555 yes
O(2) N(2) 1.2898(4) 1_555 1_555 yes
O(3) N(2) 1.2473(5) 1_555 1_555 yes
O(4) N(2) 1.2264(5) 1_555 1_555 yes
N(1) C(3) 1.4813(4) 1_555 1_555 yes
N(1) H(01A) 1.0000(4) 1_555 1_555 yes
N(1) H(01B) 1.0000(3) 1_555 1_555 yes
C(1) C(2) 1.5246(5) 1_555 1_555 yes
C(1) H(1A) 1.0920(3) 1_555 1_555 yes
C(1) H(1B) 1.0920(3) 1_555 1_555 yes
C(2) C(3) 1.5220(5) 1_555 1_555 yes
C(2) H(2A) 1.0920(4) 1_555 1_555 yes
C(2) H(2B) 1.0920(3) 1_555 1_555 yes
C(3) H(3A) 1.0920(3) 1_555 1_555 yes
C(3) H(3B) 1.0920(4) 1_555 1_555 yes
